data_2228717
loop_
_publ_author_name
'Munawar, Khurram Shahzad'
'Ali, Saqib'
'Tahir, M. Nawaz'

_publ_section_title
;
 Methyl (2<i>Z</i>)-3-[(4-nitrophenyl)carbamoyl]prop-2-enoate
;
_journal_coeditor_code GK2328
_journal_issue 1
_journal_name_full 'Acta Crystallographica Section E'
_journal_page_first o77
_journal_paper_doi 10.1107/S1600536810050956
_journal_volume 67
_journal_year 2011
_chemical_formula_iupac 'C11 H10 N2 O5'
_chemical_formula_moiety 'C11 H10 N2 O5'
_chemical_formula_sum 'C11 H10 N2 O5'
_chemical_formula_weight 250.21
_chemical_name_systematic
;
Methyl (2<i>Z</i>)-3-[(4-nitrophenyl)carbamoyl]prop-2-enoate
;
_space_group_IT_number 2
_symmetry_cell_setting triclinic
_symmetry_space_group_name_Hall '-P 1'
_symmetry_space_group_name_H-M 'P -1'
_atom_sites_solution_hydrogens geom
_atom_sites_solution_primary direct
_atom_sites_solution_secondary difmap
_audit_creation_method SHELXL-97
_cell_angle_alpha 97.805(2)
_cell_angle_beta 92.119(2)
_cell_angle_gamma 114.4250(10)
_cell_formula_units_Z 2
_cell_length_a 6.8382(2)
_cell_length_b 7.7497(2)
_cell_length_c 11.8277(5)
_cell_measurement_reflns_used 1754
_cell_measurement_temperature 296(2)
_cell_measurement_theta_max 25.25
_cell_measurement_theta_min 3.15
_cell_volume 562.39(3)
_computing_cell_refinement 'SAINT (Bruker, 2009)'
_computing_data_collection 'APEX2 (Bruker, 2009)'
_computing_data_reduction 'SAINT (Bruker, 2009)'
_computing_molecular_graphics 'ORTEP-3 for Windows (Farrugia, 1997) and PLATON (Spek, 2009)'
_computing_publication_material
;
WinGX (Farrugia, 1999) and PLATON (Spek, 2009)
;
_computing_structure_refinement 'SHELXL97 (Sheldrick, 2008)'
_computing_structure_solution 'SHELXS97 (Sheldrick, 2008)'
_diffrn_ambient_temperature 296(2)
_diffrn_detector_area_resol_mean 8.10
_diffrn_measured_fraction_theta_full 0.991
_diffrn_measured_fraction_theta_max 0.991
_diffrn_measurement_device_type 'Bruker Kappa APEXII CCD'
_diffrn_measurement_method \w
_diffrn_radiation_monochromator graphite
_diffrn_radiation_source 'fine-focus sealed tube'
_diffrn_radiation_type MoK\a
_diffrn_radiation_wavelength 0.71073
_diffrn_reflns_av_R_equivalents 0.0203
_diffrn_reflns_av_sigmaI/netI 0.0183
_diffrn_reflns_limit_h_max 8
_diffrn_reflns_limit_h_min -8
_diffrn_reflns_limit_k_max 9
_diffrn_reflns_limit_k_min -9
_diffrn_reflns_limit_l_max 14
_diffrn_reflns_limit_l_min -14
_diffrn_reflns_number 8150
_diffrn_reflns_theta_full 25.25
_diffrn_reflns_theta_max 25.25
_diffrn_reflns_theta_min 3.15
_diffrn_standards_number 0
_exptl_absorpt_coefficient_mu 0.119
_exptl_absorpt_correction_T_max 0.922
_exptl_absorpt_correction_T_min 0.897
_exptl_absorpt_correction_type multi-scan
_exptl_absorpt_process_details '(SADABS; Bruker, 2005)'
_exptl_crystal_colour 'light green'
_exptl_crystal_density_diffrn 1.478
_exptl_crystal_density_method 'not measured'
_exptl_crystal_description prism
_exptl_crystal_F_000 260
_exptl_crystal_size_max 0.35
_exptl_crystal_size_mid 0.26
_exptl_crystal_size_min 0.24
_refine_diff_density_max 0.142
_refine_diff_density_min -0.154
_refine_ls_goodness_of_fit_ref 1.079
_refine_ls_hydrogen_treatment constr
_refine_ls_matrix_type full
_refine_ls_number_parameters 164
_refine_ls_number_reflns 2021
_refine_ls_number_restraints 0
_refine_ls_restrained_S_all 1.079
_refine_ls_R_factor_all 0.0406
_refine_ls_R_factor_gt 0.0347
_refine_ls_shift/su_max 0.000
_refine_ls_shift/su_mean 0.000
_refine_ls_structure_factor_coef Fsqd
_refine_ls_weighting_details 'calc w=1/[\s^2^(Fo^2^)+(0.0475P)^2^+0.1010P] where P=(Fo^2^+2Fc^2^)/3'
_refine_ls_weighting_scheme calc
_refine_ls_wR_factor_gt 0.0919
_refine_ls_wR_factor_ref 0.0965
_reflns_number_gt 1754
_reflns_number_total 2021
_reflns_threshold_expression I>2\s(I)
_cod_data_source_file gk2328.cif
_cod_data_source_block I
_cod_database_code 2228717
_cod_database_fobs_code 2228717

loop_
_symmetry_equiv_pos_site_id
_symmetry_equiv_pos_as_xyz
1 x,y,z
2 -x,-y,-z

loop_
_atom_site_aniso_label
_atom_site_aniso_U_11
_atom_site_aniso_U_22
_atom_site_aniso_U_33
_atom_site_aniso_U_12
_atom_site_aniso_U_13
_atom_site_aniso_U_23
O1 0.0396(5) 0.0613(7) 0.0579(6) 0.0170(5) 0.0001(4) 0.0103(5)
O2 0.0425(6) 0.0708(7) 0.0618(7) 0.0301(5) -0.0034(5) 0.0087(5)
O3 0.0288(5) 0.0674(7) 0.0542(6) 0.0187(5) -0.0003(4) 0.0006(5)
O4 0.0659(8) 0.0831(9) 0.0654(8) 0.0238(7) 0.0026(6) -0.0111(7)
O5 0.0610(7) 0.0715(8) 0.0904(9) 0.0299(6) 0.0290(6) 0.0013(7)
N1 0.0273(5) 0.0678(8) 0.0473(7) 0.0184(5) -0.0002(4) 0.0069(6)
N2 0.0524(8) 0.0481(7) 0.0670(9) 0.0186(6) 0.0162(7) 0.0070(6)
C1 0.0427(9) 0.0682(11) 0.0792(12) 0.0157(8) 0.0089(8) 0.0018(9)
C2 0.0382(7) 0.0559(8) 0.0360(7) 0.0230(6) 0.0007(5) -0.0013(6)
C3 0.0389(7) 0.0549(8) 0.0425(7) 0.0184(6) -0.0043(5) 0.0032(6)
C4 0.0312(7) 0.0570(8) 0.0477(8) 0.0145(6) -0.0022(5) 0.0103(6)
C5 0.0318(7) 0.0542(8) 0.0432(7) 0.0194(6) 0.0025(5) 0.0134(6)
C6 0.0301(6) 0.0509(8) 0.0476(8) 0.0154(6) 0.0051(5) 0.0133(6)
C7 0.0318(7) 0.0601(9) 0.0507(8) 0.0225(6) 0.0045(5) 0.0130(7)
C8 0.0369(7) 0.0543(8) 0.0500(8) 0.0175(6) 0.0005(6) 0.0100(7)
C9 0.0399(7) 0.0435(8) 0.0553(8) 0.0151(6) 0.0115(6) 0.0110(6)
C10 0.0334(7) 0.0630(9) 0.0693(10) 0.0233(7) 0.0100(7) 0.0101(8)
C11 0.0306(7) 0.0705(10) 0.0599(9) 0.0217(7) 0.0005(6) 0.0103(7)

loop_
_atom_site_type_symbol
_atom_site_label
_atom_site_fract_x
_atom_site_fract_y
_atom_site_fract_z
_atom_site_U_iso_or_equiv
_atom_site_thermal_displace_type
_atom_site_calc_flag
_atom_site_refinement_flags
_atom_site_occupancy
O O1 0.14198(15) 0.84577(15) 0.41306(9) 0.0545(3) Uani . . 1.000
O O2 0.10967(16) 1.06232(16) 0.31587(9) 0.0568(4) Uani . . 1.000
O O3 0.34399(14) 0.84813(15) 0.17681(8) 0.0518(3) Uani . . 1.000
O O4 0.5882(2) 0.46462(19) -0.33243(11) 0.0766(5) Uani . . 1.000
O O5 0.92706(19) 0.55754(18) -0.28426(12) 0.0743(5) Uani . . 1.000
N N1 0.70053(17) 0.91905(18) 0.16737(10) 0.0484(4) Uani . . 1.000
N N2 0.7481(2) 0.54311(18) -0.26298(12) 0.0567(5) Uani . . 1.000
C C1 -0.0900(3) 0.7351(3) 0.39699(17) 0.0670(6) Uani . . 1.000
C C2 0.2191(2) 1.0025(2) 0.36544(11) 0.0433(4) Uani . . 1.000
C C3 0.4580(2) 1.1052(2) 0.39010(12) 0.0467(4) Uani . . 1.000
C C4 0.5981(2) 1.0757(2) 0.32569(12) 0.0467(4) Uani . . 1.000
C C5 0.5316(2) 0.9364(2) 0.21728(12) 0.0422(4) Uani . . 1.000
C C6 0.6983(2) 0.8127(2) 0.06154(12) 0.0429(4) Uani . . 1.000
C C7 0.5276(2) 0.7463(2) -0.02453(12) 0.0461(5) Uani . . 1.000
C C8 0.5423(2) 0.6543(2) -0.12949(12) 0.0476(4) Uani . . 1.000
C C9 0.7270(2) 0.6289(2) -0.14903(13) 0.0466(4) Uani . . 1.000
C C10 0.8956(2) 0.6898(2) -0.06399(14) 0.0542(5) Uani . . 1.000
C C11 0.8810(2) 0.7806(2) 0.04099(14) 0.0537(5) Uani . . 1.000
H H1 0.82501 0.98188 0.20614 0.0581 Uiso . . 1.000
H H1A -0.15939 0.81926 0.41485 0.1005 Uiso . . 1.000
H H1B -0.13094 0.64057 0.44679 0.1005 Uiso . . 1.000
H H1C -0.13336 0.67204 0.31868 0.1005 Uiso . . 1.000
H H3 0.51277 1.19737 0.45606 0.0560 Uiso . . 1.000
H H4 0.74467 1.14518 0.34934 0.0560 Uiso . . 1.000
H H7 0.40353 0.76407 -0.01099 0.0553 Uiso . . 1.000
H H8 0.42826 0.60944 -0.18708 0.0571 Uiso . . 1.000
H H11 1.01806 0.66940 -0.07773 0.0651 Uiso . . 1.000
H H12 0.99377 0.82118 0.09894 0.0644 Uiso . . 1.000

loop_
_atom_type_symbol
_atom_type_description
_atom_type_scat_dispersion_real
_atom_type_scat_dispersion_imag
_atom_type_scat_source
C C 0.0033 0.0016 'International Tables Vol C Tables 4.2.6.8 and 6.1.1.4'
H H 0.0000 0.0000 'International Tables Vol C Tables 4.2.6.8 and 6.1.1.4'
N N 0.0061 0.0033 'International Tables Vol C Tables 4.2.6.8 and 6.1.1.4'
O O 0.0106 0.0060 'International Tables Vol C Tables 4.2.6.8 and 6.1.1.4'

loop_
_geom_angle_atom_site_label_1
_geom_angle_atom_site_label_2
_geom_angle_atom_site_label_3
_geom_angle_site_symmetry_1
_geom_angle_site_symmetry_2
_geom_angle_site_symmetry_3
_geom_angle
_geom_angle_publ_flag
C1 O1 C2 . . . 116.39(13) no
C5 N1 C6 . . . 128.61(13) no
O4 N2 O5 . . . 123.51(15) no
O4 N2 C9 . . . 118.66(14) no
O5 N2 C9 . . . 117.81(14) no
C5 N1 H1 . . . 116.00 no
C6 N1 H1 . . . 116.00 no
O2 C2 C3 . . . 124.08(13) no
O1 C2 O2 . . . 124.52(14) no
O1 C2 C3 . . . 111.18(12) no
C2 C3 C4 . . . 125.07(13) no
C3 C4 C5 . . . 122.68(14) no
O3 C5 C4 . . . 122.79(13) no
N1 C5 C4 . . . 113.42(13) no
O3 C5 N1 . . . 123.79(13) no
C7 C6 C11 . . . 119.37(13) no
N1 C6 C7 . . . 122.98(14) no
N1 C6 C11 . . . 117.58(13) no
C6 C7 C8 . . . 119.98(14) no
C7 C8 C9 . . . 119.67(14) no
N2 C9 C10 . . . 119.33(14) no
N2 C9 C8 . . . 119.49(13) no
C8 C9 C10 . . . 121.14(14) no
C9 C10 C11 . . . 119.34(14) no
C6 C11 C10 . . . 120.46(14) no
O1 C1 H1A . . . 109.00 no
O1 C1 H1B . . . 109.00 no
O1 C1 H1C . . . 109.00 no
H1A C1 H1B . . . 109.00 no
H1A C1 H1C . . . 109.00 no
H1B C1 H1C . . . 109.00 no
C2 C3 H3 . . . 117.00 no
C4 C3 H3 . . . 117.00 no
C3 C4 H4 . . . 119.00 no
C5 C4 H4 . . . 119.00 no
C6 C7 H7 . . . 120.00 no
C8 C7 H7 . . . 120.00 no
C7 C8 H8 . . . 120.00 no
C9 C8 H8 . . . 120.00 no
C9 C10 H11 . . . 120.00 no
C11 C10 H11 . . . 120.00 no
C6 C11 H12 . . . 120.00 no
C10 C11 H12 . . . 120.00 no

loop_
_geom_bond_atom_site_label_1
_geom_bond_atom_site_label_2
_geom_bond_site_symmetry_1
_geom_bond_site_symmetry_2
_geom_bond_distance
_geom_bond_publ_flag
O1 C1 . . 1.448(2) no
O1 C2 . . 1.3224(18) no
O2 C2 . . 1.2029(19) no
O3 C5 . . 1.2177(18) no
O4 N2 . . 1.220(2) no
O5 N2 . . 1.221(2) no
N1 C5 . . 1.363(2) no
N1 C6 . . 1.3980(18) no
N2 C9 . . 1.459(2) no
N1 H1 . . 0.8600 no
C2 C3 . . 1.488(2) no
C3 C4 . . 1.318(2) no
C4 C5 . . 1.480(2) no
C6 C11 . . 1.395(2) no
C6 C7 . . 1.392(2) no
C7 C8 . . 1.374(2) no
C8 C9 . . 1.379(2) no
C9 C10 . . 1.378(2) no
C10 C11 . . 1.370(2) no
C1 H1A . . 0.9600 no
C1 H1B . . 0.9600 no
C1 H1C . . 0.9600 no
C3 H3 . . 0.9300 no
C4 H4 . . 0.9300 no
C7 H7 . . 0.9300 no
C8 H8 . . 0.9300 no
C10 H11 . . 0.9300 no
C11 H12 . . 0.9300 no

loop_
_geom_contact_atom_site_label_1
_geom_contact_atom_site_label_2
_geom_contact_distance
_geom_contact_site_symmetry_1
_geom_contact_site_symmetry_2
_geom_contact_publ_flag
O1 O3 3.1615(14) . . no
O1 O5 3.1218(17) . 2_665 no
O1 C3 3.3877(18) . 2_676 no
O1 C4 3.3565(18) . 2_676 no
O2 C9 3.1785(18) . 2_675 no
O2 O3 3.1114(16) . . no
O2 N1 2.9467(17) . 1_455 no
O2 N2 2.9652(17) . 2_675 no
O2 O5 3.1282(18) . 2_675 no
O3 O1 3.1615(14) . . no
O3 C11 3.3020(19) . 1_455 no
O3 C7 2.8983(17) . . no
O3 O2 3.1114(16) . . no
O3 C2 2.7201(17) . . no
O3 N2 3.1522(17) . 2_665 no
O4 C5 3.363(2) . 2_665 no
O4 C1 3.116(3) . 2_565 no
O5 O1 3.1218(17) . 2_665 no
O5 O2 3.1282(18) . 2_675 no
O5 C1 3.089(3) . 2_665 no
O1 H4 2.8700 . 2_676 no
O2 H1C 2.7900 . . no
O2 H1A 2.4900 . . no
O2 H12 2.8300 . 1_455 no
O2 H1 2.1100 . 1_455 no
O2 H4 2.8500 . 1_455 no
O3 H12 2.4500 . 1_455 no
O3 H7 2.3300 . . no
O4 H1A 2.8700 . 2_565 no
O4 H1C 2.8600 . 2_565 no
O4 H3 2.9000 . 1_544 no
O4 H8 2.4600 . . no
O5 H11 2.4400 . . no
O5 H1C 2.6900 . 2_665 no
O5 H4 2.7000 . 2_775 no
N1 O2 2.9467(17) . 1_655 no
N2 O2 2.9652(17) . 2_675 no
N2 O3 3.1522(17) . 2_665 no
C1 O4 3.116(3) . 2_565 no
C1 O5 3.089(3) . 2_665 no
C1 C2 3.595(2) . 2_576 no
C2 O3 2.7201(17) . . no
C2 C1 3.595(2) . 2_576 no
C3 O1 3.3877(18) . 2_676 no
C3 C3 3.400(2) . 2_676 no
C4 O1 3.3565(18) . 2_676 no
C5 O4 3.363(2) . 2_665 no
C6 C8 3.523(2) . 2_665 no
C7 O3 2.8983(17) . . no
C8 C6 3.523(2) . 2_665 no
C9 O2 3.1785(18) . 2_675 no
C11 C11 3.404(2) . 2_775 no
C11 O3 3.3020(19) . 1_655 no
C2 H1A 2.9000 . 2_576 no
C5 H7 2.7800 . . no
H1 O2 2.1100 . 1_655 no
H1 H4 2.2000 . . no
H1 H12 2.3100 . . no
H1A O2 2.4900 . . no
H1A O4 2.8700 . 2_565 no
H1A C2 2.9000 . 2_576 no
H1C O2 2.7900 . . no
H1C O4 2.8600 . 2_565 no
H1C O5 2.6900 . 2_665 no
H1C H8 2.5400 . 2_565 no
H3 O4 2.9000 . 1_566 no
H4 O2 2.8500 . 1_655 no
H4 H1 2.2000 . . no
H4 O1 2.8700 . 2_676 no
H4 O5 2.7000 . 2_775 no
H7 O3 2.3300 . . no
H7 C5 2.7800 . . no
H7 H11 2.4900 . 1_455 no
H8 O4 2.4600 . . no
H8 H1C 2.5400 . 2_565 no
H11 O5 2.4400 . . no
H11 H7 2.4900 . 1_655 no
H12 O2 2.8300 . 1_655 no
H12 O3 2.4500 . 1_655 no
H12 H1 2.3100 . . no

loop_
_geom_hbond_atom_site_label_D
_geom_hbond_atom_site_label_H
_geom_hbond_atom_site_label_A
_geom_hbond_site_symmetry_A
_geom_hbond_distance_DH
_geom_hbond_distance_HA
_geom_hbond_distance_DA
_geom_hbond_angle_DHA
_geom_hbond_publ_flag
N1 H1 O2 1_655 0.86 2.11 2.9467(17) 164 yes
C7 H7 O3 . 0.93 2.33 2.8983(17) 119 yes
C11 H12 O3 1_655 0.93 2.45 3.3020(19) 152 yes

loop_
_geom_torsion_atom_site_label_1
_geom_torsion_atom_site_label_2
_geom_torsion_atom_site_label_3
_geom_torsion_atom_site_label_4
_geom_torsion_site_symmetry_1
_geom_torsion_site_symmetry_2
_geom_torsion_site_symmetry_3
_geom_torsion_site_symmetry_4
_geom_torsion
_geom_torsion_publ_flag
C1 O1 C2 O2 . . . . 4.0(2) no
C1 O1 C2 C3 . . . . 178.82(13) no
C5 N1 C6 C7 . . . . 17.9(2) no
C5 N1 C6 C11 . . . . -165.10(14) no
C6 N1 C5 O3 . . . . 4.5(2) no
C6 N1 C5 C4 . . . . -174.85(13) no
O5 N2 C9 C10 . . . . -12.0(2) no
O5 N2 C9 C8 . . . . 165.51(14) no
O4 N2 C9 C10 . . . . 169.43(14) no
O4 N2 C9 C8 . . . . -13.0(2) no
O1 C2 C3 C4 . . . . 90.27(17) no
O2 C2 C3 C4 . . . . -94.83(19) no
C2 C3 C4 C5 . . . . 1.5(2) no
C3 C4 C5 O3 . . . . 4.5(2) no
C3 C4 C5 N1 . . . . -176.21(14) no
N1 C6 C7 C8 . . . . 175.40(14) no
C11 C6 C7 C8 . . . . -1.6(2) no
N1 C6 C11 C10 . . . . -175.18(13) no
C7 C6 C11 C10 . . . . 2.0(2) no
C6 C7 C8 C9 . . . . -0.2(2) no
C7 C8 C9 N2 . . . . -175.78(13) no
C7 C8 C9 C10 . . . . 1.7(2) no
N2 C9 C10 C11 . . . . 176.17(13) no
C8 C9 C10 C11 . . . . -1.3(2) no
C9 C10 C11 C6 . . . . -0.5(2) no

loop_
_cod_related_entry_id
_cod_related_entry_database
_cod_related_entry_code
1 ChemSpider 24669028
